data_7203786
loop_
_publ_author_name
'Nielsen, Mogens Br\/ondsted'
'Petersen, Jan Conrad'
'Thorup, Niels'
'Jessing, Mikkel'
'Andersson, Asbj\/orn Sune'
'Jepsen, Anne Sofie'
'Gisselbrecht, Jean-Paul'
'Boudon, Corinne'
'Gross, Maurice'

_publ_section_title
;
 Acetylenic dithiafulvene derived donor--\p--acceptor dyads: synthesis,
 electrochemistry and non-linear optical properties
;
_journal_issue 26
_journal_name_full 'Journal of Materials Chemistry'
_journal_page_first 2599
_journal_paper_doi 10.1039/b504124d
_journal_volume 15
_journal_year 2005
_chemical_formula_moiety 'C16 H11 N O6 S2'
_chemical_formula_sum 'C16 H11 N O6 S2'
_chemical_formula_weight 377.38
_chemical_melting_point 453
_chemical_name_systematic
;
3-[4,5-Bis(methoxycarbonyl)-1,3-dithiol-2-ylidene]-1-(4-nitrophenyl)propyne
;
_space_group_IT_number 14
_symmetry_cell_setting monoclinic
_symmetry_space_group_name_Hall '-P 2yn'
_symmetry_space_group_name_H-M 'P 1 21/n 1'
_atom_sites_solution_hydrogens geom
_atom_sites_solution_primary direct
_atom_sites_solution_secondary difmap
_audit_creation_method 'manual editing of SHELXL-97 cif'
_cell_angle_alpha 90.00
_cell_angle_beta 99.608(2)
_cell_angle_gamma 90.00
_cell_formula_units_Z 4
_cell_length_a 16.5249(19)
_cell_length_b 5.6048(6)
_cell_length_c 17.472(2)
_cell_measurement_reflns_used 894
_cell_measurement_temperature 120(2)
_cell_measurement_theta_max 25.277
_cell_measurement_theta_min 7.437
_cell_volume 1595.5(3)
_computing_cell_refinement 'SAINT 6.02a (Bruker-AXS, 2000)'
_computing_data_collection 'SMART 5.054 (Bruker-AXS, 1999)'
_computing_data_reduction 'SAINT 6.02a (Bruker-AXS, 2000)'
_computing_molecular_graphics
;
'SHELXTL 6.12 (Bruker-AXS, 2001) and PLATON (Spek, 1990)'
;
_computing_structure_refinement 'SHELXTL 6.12 (Bruker-AXS, 2001)'
_computing_structure_solution 'SHELXTL 6.12 (Bruker-AXS, 2001)'
_diffrn_ambient_temperature 120(2)
_diffrn_measured_fraction_theta_full 0.999
_diffrn_measured_fraction_theta_max 0.999
_diffrn_measurement_device_type 'Siemens/Bruker SMART 1K'
_diffrn_measurement_method 'omega scan, frame data integration'
_diffrn_radiation_monochromator graphite
_diffrn_radiation_source 'fine-focus sealed tube'
_diffrn_radiation_type MoK\a
_diffrn_radiation_wavelength 0.71073
_diffrn_reflns_av_R_equivalents 0.0877
_diffrn_reflns_av_sigmaI/netI 0.0726
_diffrn_reflns_limit_h_max 20
_diffrn_reflns_limit_h_min -20
_diffrn_reflns_limit_k_max 7
_diffrn_reflns_limit_k_min -7
_diffrn_reflns_limit_l_max 21
_diffrn_reflns_limit_l_min -21
_diffrn_reflns_number 16297
_diffrn_reflns_theta_full 26.39
_diffrn_reflns_theta_max 26.39
_diffrn_reflns_theta_min 1.86
_exptl_absorpt_coefficient_mu 0.368
_exptl_absorpt_correction_T_max 0.9818
_exptl_absorpt_correction_T_min 0.8518
_exptl_absorpt_correction_type multi-scan
_exptl_absorpt_process_details 'SADABS ver 2.03 (Sheldrick 2001)'
_exptl_crystal_colour orange
_exptl_crystal_density_diffrn 1.571
_exptl_crystal_density_method 'not measured'
_exptl_crystal_description needle
_exptl_crystal_F_000 776
_exptl_crystal_size_max 0.45
_exptl_crystal_size_mid 0.05
_exptl_crystal_size_min 0.05
_refine_diff_density_max 0.272
_refine_diff_density_min -0.318
_refine_diff_density_rms 0.067
_refine_ls_extinction_method none
_refine_ls_goodness_of_fit_ref 0.971
_refine_ls_hydrogen_treatment mixed
_refine_ls_matrix_type full
_refine_ls_number_parameters 270
_refine_ls_number_reflns 3251
_refine_ls_number_restraints 0
_refine_ls_restrained_S_all 0.971
_refine_ls_R_factor_all 0.0834
_refine_ls_R_factor_gt 0.0420
_refine_ls_shift/su_max 0.001
_refine_ls_shift/su_mean 0.000
_refine_ls_structure_factor_coef Fsqd
_refine_ls_weighting_details 'calc w=1/[\s^2^(Fo^2^)+(0.0464P)^2^+0.0000P] where P=(Fo^2^+2Fc^2^)/3'
_refine_ls_weighting_scheme calc
_refine_ls_wR_factor_gt 0.0830
_refine_ls_wR_factor_ref 0.0959
_reflns_number_gt 2171
_reflns_number_total 3251
_reflns_threshold_expression >2sigma(I)
_cod_data_source_file b504124d.txt
_cod_data_source_block mbn141k
_cod_database_code 7203786

loop_
_symmetry_equiv_pos_as_xyz
'x, y, z'
'-x+1/2, y+1/2, -z+1/2'
'-x, -y, -z'
'x-1/2, -y-1/2, z-1/2'

loop_
_atom_site_label
_atom_site_type_symbol
_atom_site_fract_x
_atom_site_fract_y
_atom_site_fract_z
_atom_site_U_iso_or_equiv
_atom_site_adp_type
_atom_site_occupancy
_atom_site_symmetry_multiplicity
_atom_site_calc_flag
_atom_site_refinement_flags
_atom_site_disorder_assembly
_atom_site_disorder_group
S1 S 0.62464(4) 0.21839(12) 0.15692(4) 0.01937(18) Uani 1 1 d . . .
S2 S 0.52592(4) 0.40245(12) 0.26917(4) 0.02072(18) Uani 1 1 d . . .
O1 O 0.43838(10) -0.2144(3) 0.10938(10) 0.0224(4) Uani 1 1 d . . .
O2 O 0.55669(10) -0.1823(3) 0.06221(10) 0.0262(5) Uani 1 1 d . . .
O3 O 0.40813(10) -0.1141(3) 0.26727(10) 0.0211(4) Uani 1 1 d . . .
O4 O 0.34182(10) 0.1800(3) 0.19525(11) 0.0303(5) Uani 1 1 d . . .
O5 O 0.72623(12) 1.7886(4) 0.58890(11) 0.0366(5) Uani 1 1 d . . .
O6 O 0.60152(12) 1.7013(4) 0.60056(11) 0.0362(5) Uani 1 1 d . . .
N1 N 0.66505(15) 1.6623(4) 0.57424(13) 0.0272(6) Uani 1 1 d . . .
C1 C 0.66691(15) 1.4580(5) 0.52249(14) 0.0217(6) Uani 1 1 d . . .
C2 C 0.73748(16) 1.4144(5) 0.49200(15) 0.0238(6) Uani 1 1 d . . .
H2 H 0.7840(16) 1.519(5) 0.5066(14) 0.029(8) Uiso 1 1 d . . .
C3 C 0.73767(16) 1.2306(5) 0.44053(15) 0.0214(6) Uani 1 1 d . . .
H3 H 0.7868(15) 1.195(4) 0.4192(14) 0.024(7) Uiso 1 1 d . . .
C4 C 0.66720(15) 1.0890(5) 0.41920(14) 0.0183(6) Uani 1 1 d . . .
C5 C 0.59767(16) 1.1354(5) 0.45296(16) 0.0232(6) Uani 1 1 d . . .
H5 H 0.5488(14) 1.040(4) 0.4343(13) 0.017(7) Uiso 1 1 d . . .
C6 C 0.59757(17) 1.3182(5) 0.50446(16) 0.0237(6) Uani 1 1 d . . .
H6 H 0.5534(16) 1.354(5) 0.5269(15) 0.026(8) Uiso 1 1 d . . .
C7 C 0.66684(15) 0.9059(5) 0.36241(15) 0.0203(6) Uani 1 1 d . . .
C8 C 0.66791(14) 0.7579(5) 0.31310(15) 0.0199(6) Uani 1 1 d . . .
C9 C 0.67425(16) 0.5912(5) 0.25456(15) 0.0214(6) Uani 1 1 d . . .
H9 H 0.7207(15) 0.600(4) 0.2336(14) 0.019(7) Uiso 1 1 d . . .
C10 C 0.61615(14) 0.4263(4) 0.22965(14) 0.0172(6) Uani 1 1 d . . .
C11 C 0.48713(15) 0.1621(4) 0.21325(14) 0.0175(6) Uani 1 1 d . . .
C12 C 0.53133(14) 0.0765(5) 0.16125(14) 0.0174(6) Uani 1 1 d . . .
C13 C 0.51113(15) -0.1186(5) 0.10552(15) 0.0193(6) Uani 1 1 d . . .
C14 C 0.41519(19) -0.4185(5) 0.05974(18) 0.0246(6) Uani 1 1 d . . .
H14A H 0.3999(16) -0.366(5) 0.0040(17) 0.037(8) Uiso 1 1 d . . .
H14B H 0.3680(17) -0.491(5) 0.0790(16) 0.036(8) Uiso 1 1 d . . .
H14C H 0.4586(16) -0.526(5) 0.0655(14) 0.021(7) Uiso 1 1 d . . .
C15 C 0.40308(15) 0.0776(5) 0.22332(15) 0.0189(6) Uani 1 1 d . . .
C16 C 0.32988(17) -0.2172(6) 0.27774(18) 0.0251(7) Uani 1 1 d . . .
H16A H 0.3022(18) -0.108(6) 0.3156(18) 0.054(10) Uiso 1 1 d . . .
H16B H 0.3437(17) -0.368(5) 0.2981(17) 0.039(9) Uiso 1 1 d . . .
H16C H 0.2936(18) -0.218(5) 0.2280(19) 0.049(9) Uiso 1 1 d . . .

loop_
_atom_site_aniso_label
_atom_site_aniso_U_11
_atom_site_aniso_U_22
_atom_site_aniso_U_33
_atom_site_aniso_U_23
_atom_site_aniso_U_13
_atom_site_aniso_U_12
S1 0.0146(3) 0.0240(4) 0.0206(4) -0.0030(3) 0.0064(3) -0.0007(3)
S2 0.0173(3) 0.0231(4) 0.0235(4) -0.0048(3) 0.0084(3) -0.0006(3)
O1 0.0183(9) 0.0262(11) 0.0239(10) -0.0073(9) 0.0066(8) -0.0054(8)
O2 0.0220(10) 0.0326(12) 0.0263(11) -0.0092(9) 0.0106(8) 0.0000(8)
O3 0.0186(9) 0.0227(10) 0.0238(10) 0.0022(9) 0.0087(8) 0.0001(8)
O4 0.0142(10) 0.0329(12) 0.0448(13) 0.0102(10) 0.0082(9) 0.0050(9)
O5 0.0391(13) 0.0346(12) 0.0348(12) -0.0110(10) 0.0022(10) -0.0055(10)
O6 0.0406(13) 0.0366(13) 0.0353(12) -0.0090(10) 0.0172(10) 0.0039(10)
N1 0.0343(15) 0.0268(14) 0.0200(13) -0.0014(11) 0.0029(11) 0.0022(11)
C1 0.0293(15) 0.0218(16) 0.0137(14) -0.0016(12) 0.0022(12) 0.0013(12)
C2 0.0231(15) 0.0249(16) 0.0236(15) -0.0001(13) 0.0047(12) -0.0030(13)
C3 0.0197(14) 0.0261(16) 0.0199(14) -0.0006(13) 0.0075(11) -0.0004(12)
C4 0.0193(13) 0.0199(15) 0.0154(13) 0.0034(12) 0.0020(11) 0.0020(11)
C5 0.0198(15) 0.0257(16) 0.0243(16) 0.0004(13) 0.0042(12) -0.0035(12)
C6 0.0226(15) 0.0272(16) 0.0227(15) 0.0005(13) 0.0080(12) 0.0029(12)
C7 0.0156(13) 0.0254(15) 0.0202(14) 0.0031(14) 0.0039(11) -0.0025(12)
C8 0.0149(13) 0.0228(15) 0.0219(14) 0.0026(13) 0.0032(11) -0.0033(11)
C9 0.0197(14) 0.0242(16) 0.0222(15) 0.0005(13) 0.0089(12) -0.0003(12)
C10 0.0154(13) 0.0212(15) 0.0164(13) 0.0015(12) 0.0059(10) 0.0044(11)
C11 0.0152(13) 0.0169(14) 0.0205(14) 0.0007(11) 0.0031(11) 0.0014(10)
C12 0.0141(13) 0.0197(15) 0.0184(14) 0.0012(12) 0.0023(10) 0.0005(11)
C13 0.0174(14) 0.0217(15) 0.0181(14) 0.0039(12) 0.0010(11) 0.0045(11)
C14 0.0251(16) 0.0233(16) 0.0250(17) -0.0081(14) 0.0026(13) -0.0060(14)
C15 0.0196(14) 0.0179(14) 0.0212(14) -0.0048(12) 0.0094(11) -0.0014(12)
C16 0.0211(15) 0.0260(18) 0.0299(18) 0.0055(15) 0.0097(13) -0.0043(13)

loop_
_atom_type_symbol
_atom_type_description
_atom_type_scat_dispersion_real
_atom_type_scat_dispersion_imag
_atom_type_scat_source
C C 0.0033 0.0016 'International Tables Vol C Tables 4.2.6.8 and 6.1.1.4'
H H 0.0000 0.0000 'International Tables Vol C Tables 4.2.6.8 and 6.1.1.4'
N N 0.0061 0.0033 'International Tables Vol C Tables 4.2.6.8 and 6.1.1.4'
O O 0.0106 0.0060 'International Tables Vol C Tables 4.2.6.8 and 6.1.1.4'
S S 0.1246 0.1234 'International Tables Vol C Tables 4.2.6.8 and 6.1.1.4'

loop_
_geom_angle_atom_site_label_1
_geom_angle_atom_site_label_2
_geom_angle_atom_site_label_3
_geom_angle
_geom_angle_site_symmetry_1
_geom_angle_site_symmetry_3
_geom_angle_publ_flag
C12 S1 C10 95.37(12) . . ?
C11 S2 C10 95.54(12) . . ?
C13 O1 C14 116.1(2) . . ?
C15 O3 C16 115.3(2) . . ?
O5 N1 O6 122.9(2) . . ?
O5 N1 C1 118.7(2) . . ?
O6 N1 C1 118.4(2) . . ?
C2 C1 C6 122.2(3) . . ?
C2 C1 N1 118.9(2) . . ?
C6 C1 N1 118.9(2) . . ?
C3 C2 C1 118.8(3) . . ?
C3 C2 H2 122.8(16) . . ?
C1 C2 H2 118.4(16) . . ?
C2 C3 C4 120.4(3) . . ?
C2 C3 H3 120.1(15) . . ?
C4 C3 H3 119.4(15) . . ?
C5 C4 C3 119.0(2) . . ?
C5 C4 C7 121.2(2) . . ?
C3 C4 C7 119.8(2) . . ?
C6 C5 C4 120.6(3) . . ?
C6 C5 H5 122.6(15) . . ?
C4 C5 H5 116.6(14) . . ?
C5 C6 C1 119.0(3) . . ?
C5 C6 H6 122.7(17) . . ?
C1 C6 H6 118.3(17) . . ?
C8 C7 C4 177.6(3) . . ?
C7 C8 C9 176.1(3) . . ?
C10 C9 C8 123.7(2) . . ?
C10 C9 H9 120.9(16) . . ?
C8 C9 H9 115.4(16) . . ?
C9 C10 S1 123.48(19) . . ?
C9 C10 S2 122.1(2) . . ?
S1 C10 S2 114.42(14) . . ?
C12 C11 C15 125.6(2) . . ?
C12 C11 S2 117.98(19) . . ?
C15 C11 S2 116.26(18) . . ?
C11 C12 C13 128.7(2) . . ?
C11 C12 S1 116.69(19) . . ?
C13 C12 S1 114.56(18) . . ?
O2 C13 O1 125.2(2) . . ?
O2 C13 C12 122.7(2) . . ?
O1 C13 C12 112.1(2) . . ?
O1 C14 H14A 110.3(16) . . ?
O1 C14 H14B 105.4(17) . . ?
H14A C14 H14B 111(2) . . ?
O1 C14 H14C 109.0(15) . . ?
H14A C14 H14C 111(2) . . ?
H14B C14 H14C 110(2) . . ?
O4 C15 O3 126.8(2) . . ?
O4 C15 C11 122.4(2) . . ?
O3 C15 C11 110.8(2) . . ?
O3 C16 H16A 109.5(17) . . ?
O3 C16 H16B 104.0(18) . . ?
H16A C16 H16B 113(2) . . ?
O3 C16 H16C 108.6(18) . . ?
H16A C16 H16C 107(2) . . ?
H16B C16 H16C 115(3) . . ?

loop_
_geom_bond_atom_site_label_1
_geom_bond_atom_site_label_2
_geom_bond_distance
_geom_bond_site_symmetry_2
_geom_bond_publ_flag
S1 C12 1.748(2) . ?
S1 C10 1.747(3) . ?
S2 C11 1.724(3) . ?
S2 C10 1.750(2) . ?
O1 C13 1.329(3) . ?
O1 C14 1.448(3) . ?
O2 C13 1.207(3) . ?
O3 C15 1.315(3) . ?
O3 C16 1.455(3) . ?
O4 C15 1.195(3) . ?
O5 N1 1.226(3) . ?
O6 N1 1.234(3) . ?
N1 C1 1.462(3) . ?
C1 C2 1.382(4) . ?
C1 C6 1.381(4) . ?
C2 C3 1.368(4) . ?
C2 H2 0.97(3) . ?
C3 C4 1.407(3) . ?
C3 H3 0.97(3) . ?
C4 C5 1.401(3) . ?
C4 C7 1.427(4) . ?
C5 C6 1.364(4) . ?
C5 H5 0.98(2) . ?
C6 H6 0.91(3) . ?
C7 C8 1.198(4) . ?
C8 C9 1.402(4) . ?
C9 C10 1.352(3) . ?
C9 H9 0.91(3) . ?
C11 C12 1.346(3) . ?
C11 C15 1.505(3) . ?
C12 C13 1.465(4) . ?
C14 H14A 1.01(3) . ?
C14 H14B 0.99(3) . ?
C14 H14C 0.93(3) . ?
C16 H16A 1.06(3) . ?
C16 H16B 0.93(3) . ?
C16 H16C 0.97(3) . ?

loop_
_geom_torsion_atom_site_label_1
_geom_torsion_atom_site_label_2
_geom_torsion_atom_site_label_3
_geom_torsion_atom_site_label_4
_geom_torsion
_geom_torsion_site_symmetry_1
_geom_torsion_site_symmetry_2
_geom_torsion_site_symmetry_3
_geom_torsion_site_symmetry_4
_geom_torsion_publ_flag
O5 N1 C1 C2 0.0(4) . . . . ?
O6 N1 C1 C2 179.3(2) . . . . ?
O5 N1 C1 C6 -178.6(2) . . . . ?
O6 N1 C1 C6 0.6(4) . . . . ?
C6 C1 C2 C3 1.9(4) . . . . ?
N1 C1 C2 C3 -176.7(2) . . . . ?
C1 C2 C3 C4 0.0(4) . . . . ?
C2 C3 C4 C5 -1.6(4) . . . . ?
C2 C3 C4 C7 176.7(2) . . . . ?
C3 C4 C5 C6 1.4(4) . . . . ?
C7 C4 C5 C6 -176.9(2) . . . . ?
C4 C5 C6 C1 0.4(4) . . . . ?
C2 C1 C6 C5 -2.1(4) . . . . ?
N1 C1 C6 C5 176.5(2) . . . . ?
C5 C4 C7 C8 135(7) . . . . ?
C3 C4 C7 C8 -44(7) . . . . ?
C4 C7 C8 C9 35(10) . . . . ?
C7 C8 C9 C10 -178(100) . . . . ?
C8 C9 C10 S1 -179.8(2) . . . . ?
C8 C9 C10 S2 -0.5(4) . . . . ?
C12 S1 C10 C9 178.6(2) . . . . ?
C12 S1 C10 S2 -0.71(15) . . . . ?
C11 S2 C10 C9 -178.4(2) . . . . ?
C11 S2 C10 S1 0.97(16) . . . . ?
C10 S2 C11 C12 -1.0(2) . . . . ?
C10 S2 C11 C15 -176.71(19) . . . . ?
C15 C11 C12 C13 -2.4(4) . . . . ?
S2 C11 C12 C13 -177.7(2) . . . . ?
C15 C11 C12 S1 175.9(2) . . . . ?
S2 C11 C12 S1 0.6(3) . . . . ?
C10 S1 C12 C11 0.1(2) . . . . ?
C10 S1 C12 C13 178.67(19) . . . . ?
C14 O1 C13 O2 3.1(4) . . . . ?
C14 O1 C13 C12 -176.3(2) . . . . ?
C11 C12 C13 O2 -178.8(3) . . . . ?
S1 C12 C13 O2 2.8(3) . . . . ?
C11 C12 C13 O1 0.7(4) . . . . ?
S1 C12 C13 O1 -177.74(17) . . . . ?
C16 O3 C15 O4 4.2(4) . . . . ?
C16 O3 C15 C11 -177.2(2) . . . . ?
C12 C11 C15 O4 -98.4(3) . . . . ?
S2 C11 C15 O4 77.0(3) . . . . ?
C12 C11 C15 O3 83.0(3) . . . . ?
S2 C11 C15 O3 -101.6(2) . . . . ?

loop_
_cod_related_entry_id
_cod_related_entry_database
_cod_related_entry_code
1 ChemSpider 21143293
